data_7208181
loop_
_publ_author_name
'Song, Li-Sha'
'Wang, Hong-Mei'
'Niu, Yun-Yin'
'Hou, Hong-Wei'
'Zhu, Yu'

_publ_section_title
;
 The anion exchange reaction of bis(isoquinoline) ionic liquids:
 self-assembly, crystal structures and thermal properties of ten novel d10
 metal (Cu, Ag) halide/thiocyanate supramolecular polymers
;
_journal_issue 15
_journal_name_full CrystEngComm
_journal_page_first 4927
_journal_paper_doi 10.1039/c2ce25103e
_journal_volume 14
_journal_year 2012
_chemical_formula_moiety 'Cu2 I4, C3 H7 N O, C24 H26 N2'
_chemical_formula_sum 'C27 H33 Cu2 I4 N3 O'
_chemical_formula_weight 1050.24
_chemical_name_systematic
;
?
;
_space_group_crystal_system triclinic
_space_group_IT_number 2
_space_group_name_Hall '-P 1'
_space_group_name_H-M_alt 'P -1'
_symmetry_space_group_name_Hall '-P 1'
_symmetry_space_group_name_H-M 'P -1'
_atom_sites_solution_hydrogens geom
_atom_sites_solution_primary direct
_atom_sites_solution_secondary difmap
_audit_creation_date 2011-03-29
_audit_creation_method
;
Olex2 1.1
(compiled 2011.02.15 svn.r1672, GUI svn.r3494)
;
_cell_angle_alpha 102.264(4)
_cell_angle_beta 103.873(4)
_cell_angle_gamma 113.119(4)
_cell_formula_units_Z 2
_cell_length_a 11.2795(6)
_cell_length_b 11.5483(5)
_cell_length_c 14.8788(7)
_cell_measurement_reflns_used 4946
_cell_measurement_temperature 291.15
_cell_measurement_theta_max 26.3054
_cell_measurement_theta_min 2.9775
_cell_volume 1625.26(17)
_computing_cell_refinement
;
CrysAlisPro, Agilent Technologies,
Version 1.171.34.49 (release 20-01-2011 CrysAlis171 .NET)
(compiled Jan 20 2011,15:58:25)
;
_computing_data_collection
;
CrysAlisPro, Agilent Technologies,
Version 1.171.34.49 (release 20-01-2011 CrysAlis171 .NET)
(compiled Jan 20 2011,15:58:25)
;
_computing_data_reduction
;
CrysAlisPro, Agilent Technologies,
Version 1.171.34.49 (release 20-01-2011 CrysAlis171 .NET)
(compiled Jan 20 2011,15:58:25)
;
_computing_molecular_graphics
;
O. V. Dolomanov, L. J. Bourhis, R. J. Gildea, J. A. K. Howard and H. Puschmann,
OLEX2: a complete structure solution, refinement and analysis program.
J. Appl. Cryst. (2009). 42, 339-341.
;
_computing_publication_material
;
O. V. Dolomanov, L. J. Bourhis, R. J. Gildea, J. A. K. Howard and H. Puschmann,
OLEX2: a complete structure solution, refinement and analysis program.
J. Appl. Cryst. (2009). 42, 339-341.
;
_computing_structure_refinement 'SHELXL-97 (Sheldrick, 1997)'
_computing_structure_solution 'A short history of SHELX (Sheldrick, 2007)'
_diffrn_ambient_temperature 291.15
_diffrn_detector_area_resol_mean 16.2542
_diffrn_measured_fraction_theta_full 0.998
_diffrn_measured_fraction_theta_max 0.998
_diffrn_measurement_details
;
1 omega -30.00 48.00 1.0000 5.0000
omega____ theta____ kappa____ phi______ frames
- 18.2642 -77.0000 30.0000 78

2 omega -15.00 39.00 1.0000 5.0000
omega____ theta____ kappa____ phi______ frames
- 18.2642 -77.0000 -60.0000 54

3 omega -2.00 32.00 1.0000 5.0000
omega____ theta____ kappa____ phi______ frames
- 18.2642 -37.0000 60.0000 34

4 omega -51.00 45.00 1.0000 5.0000
omega____ theta____ kappa____ phi______ frames
- 18.2642 -77.0000 -180.0000 96

5 omega -49.00 18.00 1.0000 5.0000
omega____ theta____ kappa____ phi______ frames
- 18.2642 -77.0000 -90.0000 67

6 omega -87.00 -59.00 1.0000 5.0000
omega____ theta____ kappa____ phi______ frames
- -18.8892 144.0000 -116.0000 28

7 omega -88.00 -33.00 1.0000 5.0000
omega____ theta____ kappa____ phi______ frames
- -18.8892 144.0000 -10.0000 55

8 omega -75.00 -49.00 1.0000 5.0000
omega____ theta____ kappa____ phi______ frames
- -18.8892 126.0000 -178.0000 26
;
_diffrn_measurement_device_type 'Xcalibur, Eos, Gemini'
_diffrn_measurement_method '\w scans'
_diffrn_orient_matrix_UB_11 -0.0176990000
_diffrn_orient_matrix_UB_12 0.0190601000
_diffrn_orient_matrix_UB_13 -0.0415220000
_diffrn_orient_matrix_UB_21 0.0274811000
_diffrn_orient_matrix_UB_22 0.0670138000
_diffrn_orient_matrix_UB_23 0.0315850000
_diffrn_orient_matrix_UB_31 0.0655820000
_diffrn_orient_matrix_UB_32 0.0142105000
_diffrn_orient_matrix_UB_33 -0.0034340000
_diffrn_radiation_monochromator graphite
_diffrn_radiation_type 'Mo K\a'
_diffrn_radiation_wavelength 0.7107
_diffrn_reflns_av_R_equivalents 0.0264
_diffrn_reflns_av_unetI/netI 0.0439
_diffrn_reflns_limit_h_max 14
_diffrn_reflns_limit_h_min -8
_diffrn_reflns_limit_k_max 14
_diffrn_reflns_limit_k_min -14
_diffrn_reflns_limit_l_max 18
_diffrn_reflns_limit_l_min -18
_diffrn_reflns_number 13291
_diffrn_reflns_theta_full 26.36
_diffrn_reflns_theta_max 26.36
_diffrn_reflns_theta_min 2.98
_diffrn_source 'Enhance (Mo) X-ray Source'
_exptl_absorpt_coefficient_mu 5.132
_exptl_absorpt_correction_T_max 1.00000
_exptl_absorpt_correction_T_min 0.64298
_exptl_absorpt_correction_type multi-scan
_exptl_absorpt_process_details
;
CrysAlisPro, Agilent Technologies,
Version 1.171.34.49 (release 20-01-2011 CrysAlis171 .NET)
(compiled Jan 20 2011,15:58:25)
Empirical absorption correction using spherical harmonics,
implemented in SCALE3 ABSPACK scaling algorithm.
;
_exptl_crystal_colour yellow
_exptl_crystal_density_diffrn 2.146
_exptl_crystal_density_method 'not measured'
_exptl_crystal_description block
_exptl_crystal_F_000 988
_exptl_crystal_size_max 0.24
_exptl_crystal_size_mid 0.22
_exptl_crystal_size_min 0.18
_refine_diff_density_max 1.229
_refine_diff_density_min -0.874
_refine_diff_density_rms 0.108
_refine_ls_extinction_method none
_refine_ls_goodness_of_fit_ref 1.014
_refine_ls_hydrogen_treatment constr
_refine_ls_matrix_type full
_refine_ls_number_parameters 326
_refine_ls_number_reflns 6633
_refine_ls_number_restraints 1
_refine_ls_restrained_S_all 1.022
_refine_ls_R_factor_all 0.0579
_refine_ls_R_factor_gt 0.0383
_refine_ls_shift/su_max 0.001
_refine_ls_shift/su_mean 0.000
_refine_ls_structure_factor_coef Fsqd
_refine_ls_weighting_details 'calc w=1/[\s^2^(Fo^2^)+(0.0262P)^2^+2.5085P] where P=(Fo^2^+2Fc^2^)/3'
_refine_ls_weighting_scheme calc
_refine_ls_wR_factor_gt 0.0737
_refine_ls_wR_factor_ref 0.0814
_reflns_number_gt 5056
_reflns_number_total 6633
_reflns_threshold_expression >2sigma(I)
_cod_data_source_file c2ce25103e.txt
_cod_data_source_block 3
_cod_original_cell_volume 1625.26(13)
_cod_database_code 7208181
_chemical_oxdiff_formula 'Cu C H N I K Br'
_chemical_oxdiff_usercomment NYY-20110302
_reflns_odcompleteness_completeness 99.77
_reflns_odcompleteness_iscentric 1
_reflns_odcompleteness_theta 26.32

loop_
_space_group_symop_id
_space_group_symop_operation_xyz
1 'x, y, z'
2 '-x, -y, -z'

loop_
_atom_site_label
_atom_site_type_symbol
_atom_site_fract_x
_atom_site_fract_y
_atom_site_fract_z
_atom_site_U_iso_or_equiv
_atom_site_adp_type
_atom_site_occupancy
_atom_site_symmetry_multiplicity
_atom_site_calc_flag
_atom_site_refinement_flags
I1 I 0.32083(4) 0.45173(4) 0.54246(3) 0.04584(11) Uani 1 1 d .
I2 I 0.73684(4) 0.69035(4) 0.77481(3) 0.04865(11) Uani 1 1 d .
I3 I 0.58504(4) 0.87571(4) 0.58920(3) 0.05102(12) Uani 1 1 d .
I4 I 0.45556(5) 0.84680(5) 0.84763(4) 0.06768(15) Uani 1 1 d .
Cu1 Cu 0.58065(9) 0.63607(9) 0.58360(6) 0.0632(2) Uani 1 1 d .
Cu2 Cu 0.57259(9) 0.79296(9) 0.73610(7) 0.0666(2) Uani 1 1 d .
O1 O 0.907(3) 0.361(3) 0.056(2) 0.395(15) Uiso 1 1 d .
N1 N -0.1048(5) 0.2826(5) 0.3591(4) 0.0589(15) Uani 1 1 d .
N2 N 0.4828(5) 0.7347(5) 0.2343(4) 0.0555(13) Uani 1 1 d .
N3 N 0.8849(8) 0.1777(10) -0.0155(6) 0.109(3) Uani 1 1 d .
C1 C 0.0099(6) 0.0277(6) 0.3214(5) 0.0571(17) Uani 1 1 d .
H1 H 0.0767 0.0646 0.2950 0.069 Uiso 1 1 calc R
C2 C -0.0168(7) -0.0914(6) 0.3345(6) 0.0643(19) Uani 1 1 d .
H2 H 0.0293 -0.1378 0.3151 0.077 Uiso 1 1 calc R
C3 C -0.1138(6) -0.1443(6) 0.3773(5) 0.0564(17) Uani 1 1 d .
H3 H -0.1304 -0.2254 0.3868 0.068 Uiso 1 1 calc R
C4 C -0.1845(5) -0.0808(6) 0.4053(4) 0.0473(14) Uani 1 1 d .
H4 H -0.2477 -0.1175 0.4344 0.057 Uiso 1 1 calc R
C5 C -0.1614(5) 0.0415(5) 0.3899(4) 0.0394(13) Uani 1 1 d .
C6 C -0.0627(5) 0.0956(5) 0.3475(4) 0.0423(13) Uani 1 1 d .
C7 C -0.0353(6) 0.2182(6) 0.3363(5) 0.0551(17) Uani 1 1 d .
H7 H 0.0338 0.2567 0.3121 0.066 Uiso 1 1 calc R
C8 C -0.2321(6) 0.1138(6) 0.4139(4) 0.0469(14) Uani 1 1 d .
H8 H -0.2987 0.0805 0.4413 0.056 Uiso 1 1 calc R
C9 C -0.2044(6) 0.2303(7) 0.3976(5) 0.0553(16) Uani 1 1 d .
H9 H -0.2533 0.2757 0.4125 0.066 Uiso 1 1 calc R
C10 C -0.0801(12) 0.4099(9) 0.3425(10) 0.143(5) Uani 1 1 d D
H10A H -0.1652 0.3928 0.2940 0.171 Uiso 1 1 calc R
H10B H -0.0681 0.4714 0.4035 0.171 Uiso 1 1 calc R
C11 C 0.0191(12) 0.4751(9) 0.3146(10) 0.142(5) Uani 1 1 d D
H11A H 0.0027 0.4177 0.2501 0.171 Uiso 1 1 calc R
H11B H 0.1040 0.4859 0.3593 0.171 Uiso 1 1 calc R
C12 C 0.0458(7) 0.6097(7) 0.3076(7) 0.076(2) Uani 1 1 d .
H12A H 0.0086 0.6499 0.3497 0.092 Uiso 1 1 calc R
H12B H -0.0014 0.5991 0.2403 0.092 Uiso 1 1 calc R
C13 C 0.1987(8) 0.7019(8) 0.3380(6) 0.078(2) Uani 1 1 d .
H13A H 0.2472 0.6982 0.3998 0.094 Uiso 1 1 calc R
H13B H 0.2132 0.7931 0.3495 0.094 Uiso 1 1 calc R
C14 C 0.2617(6) 0.6686(7) 0.2631(5) 0.0592(17) Uani 1 1 d .
H14A H 0.2390 0.5746 0.2451 0.071 Uiso 1 1 calc R
H14B H 0.2239 0.6847 0.2040 0.071 Uiso 1 1 calc R
C15 C 0.4142(7) 0.7531(8) 0.3057(5) 0.076(2) Uani 1 1 d .
H15A H 0.4355 0.8465 0.3292 0.091 Uiso 1 1 calc R
H15B H 0.4515 0.7314 0.3619 0.091 Uiso 1 1 calc R
C16 C 0.5295(6) 0.6470(6) 0.2286(5) 0.0509(15) Uani 1 1 d .
H16 H 0.5184 0.5956 0.2693 0.061 Uiso 1 1 calc R
C17 C 0.4989(7) 0.8119(7) 0.1769(6) 0.070(2) Uani 1 1 d .
H17 H 0.4659 0.8743 0.1825 0.085 Uiso 1 1 calc R
C18 C 0.5611(8) 0.8001(8) 0.1128(6) 0.075(2) Uani 1 1 d .
H18 H 0.5706 0.8541 0.0740 0.090 Uiso 1 1 calc R
C19 C 0.6127(6) 0.7074(7) 0.1027(5) 0.0571(17) Uani 1 1 d .
C20 C 0.5956(6) 0.6290(6) 0.1628(4) 0.0479(14) Uani 1 1 d .
C21 C 0.6443(7) 0.5333(7) 0.1574(6) 0.072(2) Uani 1 1 d .
H21 H 0.6328 0.4815 0.1979 0.086 Uiso 1 1 calc R
C22 C 0.7083(8) 0.5174(10) 0.0922(7) 0.093(3) Uani 1 1 d .
H22 H 0.7411 0.4548 0.0879 0.112 Uiso 1 1 calc R
C23 C 0.7243(8) 0.5966(11) 0.0315(6) 0.096(3) Uani 1 1 d .
H23 H 0.7683 0.5855 -0.0126 0.115 Uiso 1 1 calc R
C24 C 0.6778(8) 0.6880(10) 0.0354(6) 0.085(2) Uani 1 1 d .
H24 H 0.6887 0.7381 -0.0062 0.101 Uiso 1 1 calc R
C25 C 0.8448(13) 0.0974(19) 0.0371(11) 0.234(10) Uani 1 1 d .
H25A H 0.7518 0.0277 0.0004 0.352 Uiso 1 1 calc R
H25B H 0.8489 0.1493 0.0985 0.352 Uiso 1 1 calc R
H25C H 0.9052 0.0581 0.0498 0.352 Uiso 1 1 calc R
C26 C 0.9091(12) 0.1362(12) -0.1044(9) 0.166(6) Uani 1 1 d .
H26A H 0.9748 0.1027 -0.0921 0.248 Uiso 1 1 calc R
H26B H 0.9448 0.2112 -0.1259 0.248 Uiso 1 1 calc R
H26C H 0.8239 0.0667 -0.1547 0.248 Uiso 1 1 calc R
C27 C 0.905(3) 0.320(3) -0.002(2) 0.292(15) Uiso 1 1 d .
H27 H 0.9135 0.3595 -0.0499 0.351 Uiso 1 1 calc R

loop_
_atom_site_aniso_label
_atom_site_aniso_U_11
_atom_site_aniso_U_22
_atom_site_aniso_U_33
_atom_site_aniso_U_23
_atom_site_aniso_U_13
_atom_site_aniso_U_12
I1 0.0440(2) 0.0466(2) 0.0527(2) 0.01810(19) 0.02541(18) 0.02137(18)
I2 0.0488(2) 0.0555(3) 0.0547(3) 0.0268(2) 0.02529(19) 0.0288(2)
I3 0.0589(2) 0.0528(3) 0.0651(3) 0.0345(2) 0.0367(2) 0.0329(2)
I4 0.0919(3) 0.0791(3) 0.0718(3) 0.0402(3) 0.0525(3) 0.0569(3)
Cu1 0.0676(5) 0.0626(6) 0.0688(6) 0.0219(4) 0.0361(4) 0.0329(4)
Cu2 0.0781(6) 0.0825(6) 0.0738(6) 0.0405(5) 0.0473(5) 0.0517(5)
N1 0.068(3) 0.047(3) 0.099(4) 0.038(3) 0.060(3) 0.038(3)
N2 0.049(3) 0.053(3) 0.057(3) 0.018(3) 0.014(3) 0.020(3)
N3 0.093(6) 0.124(7) 0.090(6) 0.014(5) 0.015(5) 0.053(5)
C1 0.056(4) 0.048(4) 0.091(5) 0.033(4) 0.049(4) 0.030(3)
C2 0.064(4) 0.048(4) 0.107(6) 0.037(4) 0.050(4) 0.034(3)
C3 0.052(4) 0.038(4) 0.079(5) 0.027(3) 0.023(3) 0.018(3)
C4 0.038(3) 0.043(4) 0.058(4) 0.023(3) 0.023(3) 0.011(3)
C5 0.033(3) 0.043(3) 0.039(3) 0.013(3) 0.016(2) 0.014(3)
C6 0.044(3) 0.037(3) 0.058(4) 0.021(3) 0.030(3) 0.021(3)
C7 0.057(4) 0.051(4) 0.087(5) 0.036(4) 0.052(4) 0.032(3)
C8 0.043(3) 0.044(4) 0.061(4) 0.021(3) 0.032(3) 0.017(3)
C9 0.055(4) 0.061(4) 0.068(4) 0.021(4) 0.040(3) 0.034(3)
C10 0.196(11) 0.098(7) 0.289(15) 0.128(9) 0.201(12) 0.119(8)
C11 0.218(12) 0.086(7) 0.262(14) 0.116(9) 0.196(12) 0.110(8)
C12 0.081(5) 0.054(4) 0.133(7) 0.049(5) 0.067(5) 0.043(4)
C13 0.083(5) 0.086(6) 0.102(6) 0.046(5) 0.051(5) 0.057(5)
C14 0.052(4) 0.052(4) 0.078(5) 0.027(4) 0.025(3) 0.024(3)
C15 0.068(5) 0.089(6) 0.063(5) 0.007(4) 0.026(4) 0.037(4)
C16 0.048(3) 0.041(4) 0.055(4) 0.021(3) 0.013(3) 0.013(3)
C17 0.068(5) 0.057(5) 0.084(6) 0.032(4) 0.015(4) 0.030(4)
C18 0.091(6) 0.071(5) 0.085(6) 0.057(5) 0.038(5) 0.039(5)
C19 0.051(4) 0.066(5) 0.042(4) 0.017(3) 0.014(3) 0.018(3)
C20 0.043(3) 0.041(4) 0.046(4) 0.011(3) 0.010(3) 0.012(3)
C21 0.074(5) 0.067(5) 0.065(5) 0.016(4) 0.010(4) 0.037(4)
C22 0.073(5) 0.102(7) 0.079(6) -0.010(5) -0.002(5) 0.055(5)
C23 0.074(6) 0.134(9) 0.058(5) 0.006(6) 0.025(4) 0.042(6)
C24 0.075(5) 0.107(7) 0.058(5) 0.028(5) 0.026(4) 0.030(5)
C25 0.113(10) 0.31(2) 0.131(13) 0.046(14) 0.027(9) -0.014(12)
C26 0.157(11) 0.137(10) 0.182(12) -0.019(9) 0.097(10) 0.066(9)

loop_
_atom_type_symbol
_atom_type_description
_atom_type_scat_dispersion_real
_atom_type_scat_dispersion_imag
_atom_type_scat_source
C C 0.0033 0.0016 'International Tables Vol C Tables 4.2.6.8 and 6.1.1.4'
H H 0.0000 0.0000 'International Tables Vol C Tables 4.2.6.8 and 6.1.1.4'
N N 0.0061 0.0033 'International Tables Vol C Tables 4.2.6.8 and 6.1.1.4'
Cu Cu 0.3201 1.2651 'International Tables Vol C Tables 4.2.6.8 and 6.1.1.4'
I I -0.4742 1.8119 'International Tables Vol C Tables 4.2.6.8 and 6.1.1.4'
O O 0.0106 0.0060 'International Tables Vol C Tables 4.2.6.8 and 6.1.1.4'

loop_
_geom_angle_atom_site_label_1
_geom_angle_atom_site_label_2
_geom_angle_atom_site_label_3
_geom_angle
_geom_angle_site_symmetry_1
Cu1 I1 Cu1 70.67(3) 2_666
Cu2 I2 Cu1 59.02(3) .
Cu2 I3 Cu1 59.34(3) .
I1 Cu1 I1 109.33(3) 2_666
I1 Cu1 I2 111.93(3) 2_666
I1 Cu1 I2 109.16(3) .
I1 Cu1 I3 114.57(3) 2_666
I1 Cu1 I3 109.13(3) .
I1 Cu1 Cu2 159.56(4) 2_666
I3 Cu1 I2 102.45(3) .
Cu2 Cu1 I1 91.04(3) .
Cu2 Cu1 I2 57.32(3) .
Cu2 Cu1 I3 57.41(3) .
I2 Cu2 Cu1 63.66(3) .
I3 Cu2 I2 111.85(3) .
I3 Cu2 Cu1 63.26(3) .
I4 Cu2 I2 123.23(4) .
I4 Cu2 I3 123.81(4) .
I4 Cu2 Cu1 152.64(5) .
C7 N1 C9 120.4(5) .
C7 N1 C10 121.7(5) .
C9 N1 C10 117.9(5) .
C16 N2 C15 120.3(6) .
C16 N2 C17 120.6(6) .
C17 N2 C15 119.0(6) .
C25 N3 C26 123.7(12) .
C25 N3 C27 130.6(16) .
C26 N3 C27 105.6(15) .
C2 C1 H1 119.9 .
C2 C1 C6 120.3(5) .
C6 C1 H1 119.9 .
C1 C2 H2 120.1 .
C1 C2 C3 119.7(6) .
C3 C2 H2 120.1 .
C2 C3 H3 119.0 .
C4 C3 C2 121.9(6) .
C4 C3 H3 119.0 .
C3 C4 H4 120.3 .
C3 C4 C5 119.5(5) .
C5 C4 H4 120.3 .
C6 C5 C4 118.7(5) .
C6 C5 C8 117.3(5) .
C8 C5 C4 124.0(5) .
C1 C6 C5 119.9(5) .
C7 C6 C1 121.1(5) .
C7 C6 C5 118.9(5) .
N1 C7 C6 121.8(5) .
N1 C7 H7 119.1 .
C6 C7 H7 119.1 .
C5 C8 H8 119.6 .
C9 C8 C5 120.8(5) .
C9 C8 H8 119.6 .
N1 C9 H9 119.7 .
C8 C9 N1 120.6(5) .
C8 C9 H9 119.7 .
N1 C10 H10A 106.4 .
N1 C10 H10B 106.4 .
H10A C10 H10B 106.5 .
C11 C10 N1 123.6(7) .
C11 C10 H10A 106.4 .
C11 C10 H10B 106.4 .
C10 C11 H11A 107.2 .
C10 C11 H11B 107.2 .
C10 C11 C12 120.7(7) .
H11A C11 H11B 106.8 .
C12 C11 H11A 107.2 .
C12 C11 H11B 107.2 .
C11 C12 H12A 109.3 .
C11 C12 H12B 109.3 .
C11 C12 C13 111.6(7) .
H12A C12 H12B 108.0 .
C13 C12 H12A 109.3 .
C13 C12 H12B 109.3 .
C12 C13 H13A 108.7 .
C12 C13 H13B 108.7 .
C12 C13 C14 114.3(7) .
H13A C13 H13B 107.6 .
C14 C13 H13A 108.7 .
C14 C13 H13B 108.7 .
C13 C14 H14A 109.7 .
C13 C14 H14B 109.7 .
H14A C14 H14B 108.2 .
C15 C14 C13 109.7(6) .
C15 C14 H14A 109.7 .
C15 C14 H14B 109.7 .
N2 C15 C14 113.1(6) .
N2 C15 H15A 109.0 .
N2 C15 H15B 109.0 .
C14 C15 H15A 109.0 .
C14 C15 H15B 109.0 .
H15A C15 H15B 107.8 .
N2 C16 H16 119.3 .
N2 C16 C20 121.4(6) .
C20 C16 H16 119.3 .
N2 C17 H17 119.4 .
C18 C17 N2 121.1(7) .
C18 C17 H17 119.4 .
C17 C18 H18 119.5 .
C17 C18 C19 121.0(6) .
C19 C18 H18 119.5 .
C18 C19 C24 124.2(7) .
C20 C19 C18 117.1(6) .
C20 C19 C24 118.7(7) .
C16 C20 C19 118.7(6) .
C16 C20 C21 120.4(6) .
C19 C20 C21 120.9(6) .
C20 C21 H21 120.4 .
C22 C21 C20 119.2(8) .
C22 C21 H21 120.4 .
C21 C22 H22 120.3 .
C21 C22 C23 119.4(8) .
C23 C22 H22 120.3 .
C22 C23 H23 119.0 .
C24 C23 C22 122.0(8) .
C24 C23 H23 119.0 .
C19 C24 H24 120.1 .
C23 C24 C19 119.7(8) .
C23 C24 H24 120.1 .
N3 C25 H25A 109.5 .
N3 C25 H25B 109.5 .
N3 C25 H25C 109.5 .
H25A C25 H25B 109.5 .
H25A C25 H25C 109.5 .
H25B C25 H25C 109.5 .
N3 C26 H26A 109.5 .
N3 C26 H26B 109.5 .
N3 C26 H26C 109.5 .
H26A C26 H26B 109.5 .
H26A C26 H26C 109.5 .
H26B C26 H26C 109.5 .
O1 C27 N3 113(4) .
O1 C27 H27 123.4 .
N3 C27 H27 123.4 .

loop_
_geom_bond_atom_site_label_1
_geom_bond_atom_site_label_2
_geom_bond_distance
_geom_bond_site_symmetry_2
I1 Cu1 2.6186(9) 2_666
I1 Cu1 2.6800(9) .
I2 Cu1 2.7500(10) .
I2 Cu2 2.5827(9) .
I3 Cu1 2.7314(9) .
I3 Cu2 2.5768(9) .
I4 Cu2 2.4777(9) .
Cu1 I1 2.6187(9) 2_666
Cu1 Cu2 2.6309(12) .
O1 C27 0.87(4) .
N1 C7 1.326(7) .
N1 C9 1.370(7) .
N1 C10 1.471(9) .
N2 C15 1.483(8) .
N2 C16 1.310(7) .
N2 C17 1.351(8) .
N3 C25 1.352(16) .
N3 C26 1.435(12) .
N3 C27 1.53(3) .
C1 H1 0.9300 .
C1 C2 1.356(8) .
C1 C6 1.402(7) .
C2 H2 0.9300 .
C2 C3 1.396(8) .
C3 H3 0.9300 .
C3 C4 1.355(8) .
C4 H4 0.9300 .
C4 C5 1.412(8) .
C5 C6 1.408(7) .
C5 C8 1.412(7) .
C6 C7 1.382(8) .
C7 H7 0.9300 .
C8 H8 0.9300 .
C8 C9 1.346(8) .
C9 H9 0.9300 .
C10 H10A 0.9700 .
C10 H10B 0.9700 .
C10 C11 1.299(9) .
C11 H11A 0.9700 .
C11 H11B 0.9700 .
C11 C12 1.495(9) .
C12 H12A 0.9700 .
C12 H12B 0.9700 .
C12 C13 1.514(10) .
C13 H13A 0.9700 .
C13 H13B 0.9700 .
C13 C14 1.518(9) .
C14 H14A 0.9700 .
C14 H14B 0.9700 .
C14 C15 1.487(9) .
C15 H15A 0.9700 .
C15 H15B 0.9700 .
C16 H16 0.9300 .
C16 C20 1.394(8) .
C17 H17 0.9300 .
C17 C18 1.327(10) .
C18 H18 0.9300 .
C18 C19 1.404(10) .
C19 C20 1.395(8) .
C19 C24 1.406(10) .
C20 C21 1.411(9) .
C21 H21 0.9300 .
C21 C22 1.364(11) .
C22 H22 0.9300 .
C22 C23 1.409(13) .
C23 H23 0.9300 .
C23 C24 1.348(12) .
C24 H24 0.9300 .
C25 H25A 0.9600 .
C25 H25B 0.9600 .
C25 H25C 0.9600 .
C26 H26A 0.9600 .
C26 H26B 0.9600 .
C26 H26C 0.9600 .
C27 H27 0.9300 .

loop_
_geom_torsion_atom_site_label_1
_geom_torsion_atom_site_label_2
_geom_torsion_atom_site_label_3
_geom_torsion_atom_site_label_4
_geom_torsion
_geom_torsion_site_symmetry_1
_geom_torsion_site_symmetry_4
I1 Cu1 Cu2 I2 112.24(3) . .
I1 Cu1 Cu2 I2 -63.19(12) 2_666 .
I1 Cu1 Cu2 I3 -112.17(3) . .
I1 Cu1 Cu2 I3 72.41(12) 2_666 .
I1 Cu1 Cu2 I4 0.30(10) . .
I1 Cu1 Cu2 I4 -175.13(8) 2_666 .
I2 Cu1 Cu2 I3 135.59(3) . .
I2 Cu1 Cu2 I4 -111.94(10) . .
I3 Cu1 Cu2 I2 -135.59(3) . .
I3 Cu1 Cu2 I4 112.47(10) . .
Cu1 I1 Cu1 I1 0.0 2_666 2_666
Cu1 I1 Cu1 I2 -122.74(5) 2_666 .
Cu1 I1 Cu1 I3 126.02(5) 2_666 .
Cu1 I1 Cu1 Cu2 -178.31(5) 2_666 .
Cu1 I2 Cu2 I3 -42.32(3) . .
Cu1 I2 Cu2 I4 149.36(6) . .
Cu1 I3 Cu2 I2 42.50(3) . .
Cu1 I3 Cu2 I4 -149.25(6) . .
Cu2 I2 Cu1 I1 160.37(5) . 2_666
Cu2 I2 Cu1 I1 -78.45(3) . .
Cu2 I2 Cu1 I3 37.14(3) . .
Cu2 I3 Cu1 I1 -158.53(5) . 2_666
Cu2 I3 Cu1 I1 78.52(4) . .
Cu2 I3 Cu1 I2 -37.10(3) . .
N1 C10 C11 C12 -174.6(11) . .
N2 C16 C20 C19 0.5(9) . .
N2 C16 C20 C21 -179.5(6) . .
N2 C17 C18 C19 -0.3(12) . .
C1 C2 C3 C4 0.9(11) . .
C1 C6 C7 N1 178.8(6) . .
C2 C1 C6 C5 1.6(10) . .
C2 C1 C6 C7 178.9(7) . .
C2 C3 C4 C5 0.9(10) . .
C3 C4 C5 C6 -1.4(9) . .
C3 C4 C5 C8 178.3(6) . .
C4 C5 C6 C1 0.2(9) . .
C4 C5 C6 C7 -177.2(6) . .
C4 C5 C8 C9 179.7(6) . .
C5 C6 C7 N1 -3.9(10) . .
C5 C8 C9 N1 -1.3(10) . .
C6 C1 C2 C3 -2.2(11) . .
C6 C5 C8 C9 -0.7(9) . .
C7 N1 C9 C8 0.8(10) . .
C7 N1 C10 C11 -7.3(19) . .
C8 C5 C6 C1 -179.5(6) . .
C8 C5 C6 C7 3.2(9) . .
C9 N1 C7 C6 1.9(11) . .
C9 N1 C10 C11 173.8(12) . .
C10 N1 C7 C6 -177.0(9) . .
C10 N1 C9 C8 179.7(8) . .
C10 C11 C12 C13 143.8(13) . .
C11 C12 C13 C14 73.6(10) . .
C12 C13 C14 C15 -172.6(6) . .
C13 C14 C15 N2 -175.2(6) . .
C15 N2 C16 C20 -179.3(5) . .
C15 N2 C17 C18 179.2(7) . .
C16 N2 C15 C14 -92.6(8) . .
C16 N2 C17 C18 0.7(11) . .
C16 C20 C21 C22 179.8(6) . .
C17 N2 C15 C14 88.9(8) . .
C17 N2 C16 C20 -0.8(9) . .
C17 C18 C19 C20 0.0(11) . .
C17 C18 C19 C24 179.0(7) . .
C18 C19 C20 C16 -0.1(9) . .
C18 C19 C20 C21 180.0(6) . .
C18 C19 C24 C23 179.8(8) . .
C19 C20 C21 C22 -0.2(10) . .
C20 C19 C24 C23 -1.2(11) . .
C20 C21 C22 C23 -0.1(11) . .
C21 C22 C23 C24 -0.2(13) . .
C22 C23 C24 C19 0.9(13) . .
C24 C19 C20 C16 -179.2(6) . .
C24 C19 C20 C21 0.8(9) . .
C25 N3 C27 O1 14(5) . .
C26 N3 C27 O1 -170(4) . .
